data_1547545
loop_
_publ_author_name
'Laur, Eva'
'Louyriac, Elisa'
'Dorcet, Vincent'
'Welle, Alexandre'
'Vantomme, Aur\'elien'
'Miserque, Olivier'
'Brusson, Jean-Michel'
'Maron, Laurent'
'Carpentier, Jean-Fran\,cois'
'Kirillov, Evgueni'

_publ_section_title
;
 Substitution Effects in Highly Syndioselective Styrene Polymerization
 Catalysts Based on Single-Component Allyl ansa-Lanthanidocenes: An
 Experimental and Theoretical Study
;
_journal_issue 17
_journal_name_full Macromolecules
_journal_page_first 6539
_journal_paper_doi 10.1021/acs.macromol.7b00853
_journal_volume 50
_journal_year 2017
_chemical_compound_source 'synthesis as described'
_chemical_formula_moiety 'C44 H51 Nd O Si2'
_chemical_formula_sum 'C44 H51 Nd O Si2'
_chemical_formula_weight 796.26
_chemical_name_systematic
;
 ?
;
_space_group_crystal_system monoclinic
_space_group_IT_number 14
_space_group_name_Hall '-P 2ybc'
_space_group_name_H-M_alt 'P 1 21/c 1'
_symmetry_space_group_name_Hall '-P 2ybc'
_symmetry_space_group_name_H-M 'P 1 21/c 1'
_atom_sites_solution_hydrogens geom
_cell_angle_alpha 90
_cell_angle_beta 97.383(2)
_cell_angle_gamma 90
_cell_formula_units_Z 4
_cell_length_a 17.7814(8)
_cell_length_b 16.2167(6)
_cell_length_c 17.8483(7)
_cell_measurement_reflns_used 6939
_cell_measurement_temperature 150
_cell_measurement_theta_max 23.02
_cell_measurement_theta_min 2.30
_cell_measurement_wavelength 0.71073
_cell_volume 5104.0(4)
_computing_cell_refinement 'Bruker APEX2 (Bruker, 2014)'
_computing_data_collection 'Bruker APEX2 (Bruker, 2014)'
_computing_data_reduction 'Bruker APEX2 (Bruker, 2014)'
_computing_molecular_graphics 'SXGRAPH (Farrugia, 1999), Mercury (CSD, 2016)'
_computing_publication_material 'CRYSCALC (T. Roisnel, local program, 2016)'
_computing_structure_refinement 'SHELXL-2016/6 (Sheldrick, 2016)'
_computing_structure_solution 'SHELXT (Sheldrick, 2015)'
_diffrn_ambient_temperature 150
_diffrn_detector 'CCD plate'
_diffrn_measured_fraction_theta_full 0.998
_diffrn_measured_fraction_theta_max 0.995
_diffrn_measurement_device_type 'APEXII, Bruker-AXS'
_diffrn_measurement_method 'CCD rotation images, thin slices'
_diffrn_radiation_monochromator graphite
_diffrn_radiation_probe x-ray
_diffrn_radiation_source 'fine-focus sealed tube'
_diffrn_radiation_type MoK\a
_diffrn_radiation_wavelength 0.71073
_diffrn_reflns_av_R_equivalents 0.0687
_diffrn_reflns_av_unetI/netI 0.0888
_diffrn_reflns_limit_h_max 23
_diffrn_reflns_limit_h_min -21
_diffrn_reflns_limit_k_max 18
_diffrn_reflns_limit_k_min -21
_diffrn_reflns_limit_l_max 15
_diffrn_reflns_limit_l_min -23
_diffrn_reflns_number 35971
_diffrn_reflns_theta_full 25.242
_diffrn_reflns_theta_max 27.515
_diffrn_reflns_theta_min 2.937
_exptl_absorpt_coefficient_mu 1.089
_exptl_absorpt_correction_T_max 0.947
_exptl_absorpt_correction_T_min 0.626
_exptl_absorpt_correction_type multi-scan
_exptl_absorpt_process_details
;
  [Sheldrick, G.M. (2014). SADABS Bruker AXS Inc., Madison, Wisconsin, USA]
;
_exptl_crystal_colour yellow
_exptl_crystal_density_diffrn 1.036
_exptl_crystal_description plate
_exptl_crystal_F_000 1644
_exptl_crystal_size_max 0.370
_exptl_crystal_size_mid 0.280
_exptl_crystal_size_min 0.050
_platon_squeeze_details
;
;
_refine_diff_density_max 1.078
_refine_diff_density_min -0.957
_refine_diff_density_rms 0.086
_refine_ls_extinction_method none
_refine_ls_goodness_of_fit_ref 0.950
_refine_ls_hydrogen_treatment constr
_refine_ls_matrix_type full
_refine_ls_number_parameters 439
_refine_ls_number_reflns 11689
_refine_ls_number_restraints 0
_refine_ls_restrained_S_all 0.950
_refine_ls_R_factor_all 0.0763
_refine_ls_R_factor_gt 0.0400
_refine_ls_shift/su_max 0.001
_refine_ls_shift/su_mean 0.000
_refine_ls_structure_factor_coef Fsqd
_refine_ls_weighting_details 'w=1/[\s^2^(Fo^2^)+(0.0340P)^2^] where P=(Fo^2^+2Fc^2^)/3'
_refine_ls_weighting_scheme calc
_refine_ls_wR_factor_gt 0.0820
_refine_ls_wR_factor_ref 0.0944
_reflns_Friedel_coverage 0.000
_reflns_number_gt 7529
_reflns_number_total 11689
_reflns_threshold_expression >2sigma(I)
_cod_data_source_file ma7b00853_si_002.cif
_cod_data_source_block 4-Nd
_cod_database_code 1547545

loop_
_space_group_symop_operation_xyz
'x, y, z'
'-x, y+1/2, -z+1/2'
'-x, -y, -z'
'x, -y-1/2, z-1/2'

loop_
_atom_site_label
_atom_site_type_symbol
_atom_site_fract_x
_atom_site_fract_y
_atom_site_fract_z
_atom_site_U_iso_or_equiv
_atom_site_adp_type
_atom_site_occupancy
_atom_site_site_symmetry_order
_atom_site_calc_flag
_atom_site_refinement_flags_posn
_atom_site_refinement_flags_adp
Nd1 Nd 0.22877(2) 0.21424(2) 0.81192(2) 0.02730(6) Uani 1 1 d . .
Si1 Si 0.41888(7) 0.09499(6) 0.91571(6) 0.0389(3) Uani 1 1 d . .
Si2 Si 0.38957(6) 0.42321(6) 0.81386(6) 0.0389(3) Uani 1 1 d . .
C1 C 0.2211(2) 0.1143(2) 0.67856(17) 0.0288(8) Uani 1 1 d . .
C2 C 0.2625(2) 0.0388(2) 0.68706(18) 0.0338(9) Uani 1 1 d . .
H2 H 0.240403 -0.008457 0.706743 0.041 Uiso 1 1 calc R U
C3 C 0.3341(2) 0.0345(2) 0.66692(19) 0.0399(9) Uani 1 1 d . .
H3 H 0.360673 -0.016436 0.672155 0.048 Uiso 1 1 calc R U
C4 C 0.3694(2) 0.1036(2) 0.6386(2) 0.0420(10) Uani 1 1 d . .
H4 H 0.418818 0.098599 0.624212 0.050 Uiso 1 1 calc R U
C5 C 0.3328(2) 0.1778(2) 0.63167(18) 0.0346(9) Uani 1 1 d . .
H5 H 0.357037 0.224477 0.613209 0.042 Uiso 1 1 calc R U
C6 C 0.2595(2) 0.1851(2) 0.65185(18) 0.0295(8) Uani 1 1 d . .
C7 C 0.2086(2) 0.2538(2) 0.65154(18) 0.0306(8) Uani 1 1 d . .
C8 C 0.2173(2) 0.3377(2) 0.63389(18) 0.0361(9) Uani 1 1 d . .
H8 H 0.262185 0.356201 0.615546 0.043 Uiso 1 1 calc R U
C9 C 0.1607(2) 0.3924(2) 0.64328(19) 0.0382(9) Uani 1 1 d . .
H9 H 0.165722 0.448637 0.629981 0.046 Uiso 1 1 calc R U
C10 C 0.0954(2) 0.3656(2) 0.67249(19) 0.0379(9) Uani 1 1 d . .
H10 H 0.057666 0.404889 0.680679 0.045 Uiso 1 1 calc R U
C11 C 0.0844(2) 0.2845(2) 0.68957(18) 0.0332(8) Uani 1 1 d . .
H11 H 0.039606 0.268308 0.709472 0.040 Uiso 1 1 calc R U
C12 C 0.14008(19) 0.2242(2) 0.67754(16) 0.0262(7) Uani 1 1 d . .
C13 C 0.14691(19) 0.13746(19) 0.69285(17) 0.0254(7) Uani 1 1 d . .
C14 C 0.0920(2) 0.0842(2) 0.73184(17) 0.0288(8) Uani 1 1 d . .
C15 C 0.1197(2) 0.0997(2) 0.81585(17) 0.0280(8) Uani 1 1 d . .
C16 C 0.1855(2) 0.0658(2) 0.85754(18) 0.0333(9) Uani 1 1 d . .
H16 H 0.214599 0.021370 0.841696 0.040 Uiso 1 1 calc R U
C17 C 0.2008(2) 0.1086(2) 0.92630(19) 0.0373(9) Uani 1 1 d . .
H17 H 0.241446 0.097707 0.965042 0.045 Uiso 1 1 calc R U
C18 C 0.1464(2) 0.1697(2) 0.92778(18) 0.0360(9) Uani 1 1 d . .
H18 H 0.143082 0.207526 0.967869 0.043 Uiso 1 1 calc R U
C19 C 0.0966(2) 0.1659(2) 0.85932(18) 0.0324(8) Uani 1 1 d . .
H19 H 0.054957 0.201708 0.844965 0.039 Uiso 1 1 calc R U
C20 C 0.0085(2) 0.1059(2) 0.71069(19) 0.0318(8) Uani 1 1 d . .
C21 C -0.0441(2) 0.0903(2) 0.7610(2) 0.0365(9) Uani 1 1 d . .
H21 H -0.026670 0.070407 0.810255 0.044 Uiso 1 1 calc R U
C22 C -0.1206(2) 0.1033(2) 0.7406(2) 0.0433(10) Uani 1 1 d . .
H22 H -0.155144 0.091630 0.775634 0.052 Uiso 1 1 calc R U
C23 C -0.1477(2) 0.1334(2) 0.6693(2) 0.0477(11) Uani 1 1 d . .
H23 H -0.200347 0.143480 0.655672 0.057 Uiso 1 1 calc R U
C24 C -0.0969(2) 0.1485(2) 0.6184(2) 0.0447(10) Uani 1 1 d . .
H24 H -0.114638 0.168359 0.569246 0.054 Uiso 1 1 calc R U
C25 C -0.0201(2) 0.1348(2) 0.63895(19) 0.0390(9) Uani 1 1 d . .
H25 H 0.014026 0.145401 0.603269 0.047 Uiso 1 1 calc R U
C26 C 0.09540(19) -0.0077(2) 0.70960(19) 0.0303(8) Uani 1 1 d . .
C27 C 0.0938(2) -0.0715(2) 0.7616(2) 0.0370(9) Uani 1 1 d . .
H27 H 0.092685 -0.058782 0.813407 0.044 Uiso 1 1 calc R U
C28 C 0.0937(2) -0.1534(2) 0.7388(2) 0.0443(10) Uani 1 1 d . .
H28 H 0.094133 -0.196033 0.775346 0.053 Uiso 1 1 calc R U
C29 C 0.0931(2) -0.1732(2) 0.6640(3) 0.0509(11) Uani 1 1 d . .
H29 H 0.093129 -0.229285 0.648618 0.061 Uiso 1 1 calc R U
C30 C 0.0925(2) -0.1108(3) 0.6113(2) 0.0480(11) Uani 1 1 d . .
H30 H 0.091129 -0.124226 0.559304 0.058 Uiso 1 1 calc R U
C31 C 0.0938(2) -0.0287(2) 0.6334(2) 0.0378(9) Uani 1 1 d . .
H31 H 0.093632 0.013493 0.596477 0.045 Uiso 1 1 calc R U
O41 O 0.19257(13) 0.34466(14) 0.87285(12) 0.0337(6) Uani 1 1 d . .
C42 C 0.2372(2) 0.3657(2) 0.94463(19) 0.0395(9) Uani 1 1 d . .
H42A H 0.289539 0.381020 0.936956 0.047 Uiso 1 1 calc R U
H42B H 0.239375 0.318507 0.980029 0.047 Uiso 1 1 calc R U
C43 C 0.1970(3) 0.4378(3) 0.9750(2) 0.0552(12) Uani 1 1 d . .
H43A H 0.204637 0.438498 1.030877 0.066 Uiso 1 1 calc R U
H43B H 0.214912 0.490702 0.955927 0.066 Uiso 1 1 calc R U
C44 C 0.1162(2) 0.4224(3) 0.9452(2) 0.0549(12) Uani 1 1 d . .
H44A H 0.086469 0.474137 0.942799 0.066 Uiso 1 1 calc R U
H44B H 0.093090 0.382133 0.977217 0.066 Uiso 1 1 calc R U
C45 C 0.1198(2) 0.3880(2) 0.8673(2) 0.0427(10) Uani 1 1 d . .
H45A H 0.077244 0.349585 0.852665 0.051 Uiso 1 1 calc R U
H45B H 0.117771 0.432945 0.829558 0.051 Uiso 1 1 calc R U
C51 C 0.3699(2) 0.1665(2) 0.84645(19) 0.0329(9) Uani 1 1 d . .
H51 H 0.337803 0.145433 0.804143 0.039 Uiso 1 1 calc R U
C52 C 0.37921(19) 0.2528(2) 0.85510(19) 0.0324(8) Uani 1 1 d . .
H52 H 0.400446 0.270878 0.903903 0.039 Uiso 1 1 calc R U
C53 C 0.3617(2) 0.3140(2) 0.80255(19) 0.0326(9) Uani 1 1 d . .
H53 H 0.332704 0.298644 0.756224 0.039 Uiso 1 1 calc R U
C54 C 0.3846(2) -0.0125(2) 0.8955(2) 0.0513(11) Uani 1 1 d . .
H54A H 0.334995 -0.019579 0.912955 0.077 Uiso 1 1 calc R U
H54B H 0.420824 -0.051562 0.921863 0.077 Uiso 1 1 calc R U
H54C H 0.380070 -0.022667 0.840955 0.077 Uiso 1 1 calc R U
C55 C 0.5228(2) 0.0990(2) 0.9101(2) 0.0519(11) Uani 1 1 d . .
H55A H 0.532172 0.086722 0.858306 0.078 Uiso 1 1 calc R U
H55B H 0.548824 0.058121 0.944661 0.078 Uiso 1 1 calc R U
H55C H 0.542073 0.154163 0.924297 0.078 Uiso 1 1 calc R U
C56 C 0.4057(2) 0.1266(3) 1.0144(2) 0.0543(12) Uani 1 1 d . .
H56A H 0.415947 0.185772 1.020791 0.081 Uiso 1 1 calc R U
H56B H 0.440887 0.095545 1.050663 0.081 Uiso 1 1 calc R U
H56C H 0.353475 0.115111 1.023192 0.081 Uiso 1 1 calc R U
C57 C 0.4610(3) 0.4451(3) 0.7483(3) 0.0735(15) Uani 1 1 d . .
H57A H 0.505082 0.409102 0.760722 0.110 Uiso 1 1 calc R U
H57B H 0.477040 0.502881 0.753682 0.110 Uiso 1 1 calc R U
H57C H 0.438338 0.434929 0.696138 0.110 Uiso 1 1 calc R U
C58 C 0.4367(3) 0.4440(3) 0.9122(2) 0.0622(13) Uani 1 1 d . .
H58A H 0.400468 0.434269 0.948246 0.093 Uiso 1 1 calc R U
H58B H 0.453874 0.501450 0.915974 0.093 Uiso 1 1 calc R U
H58C H 0.480330 0.407174 0.923716 0.093 Uiso 1 1 calc R U
C59 C 0.3082(2) 0.4949(2) 0.7908(3) 0.0621(13) Uani 1 1 d . .
H59A H 0.283726 0.483870 0.739368 0.093 Uiso 1 1 calc R U
H59B H 0.326586 0.551929 0.794074 0.093 Uiso 1 1 calc R U
H59C H 0.271585 0.486646 0.826635 0.093 Uiso 1 1 calc R U

loop_
_atom_site_aniso_label
_atom_site_aniso_U_11
_atom_site_aniso_U_22
_atom_site_aniso_U_33
_atom_site_aniso_U_23
_atom_site_aniso_U_13
_atom_site_aniso_U_12
Nd1 0.03278(12) 0.02747(10) 0.02057(9) 0.00132(9) -0.00075(7) -0.00124(9)
Si1 0.0486(7) 0.0347(6) 0.0316(6) 0.0018(5) -0.0015(5) 0.0126(5)
Si2 0.0406(7) 0.0317(5) 0.0427(6) 0.0030(5) -0.0014(5) -0.0063(5)
C1 0.036(2) 0.0329(19) 0.0166(16) 0.0003(15) 0.0016(15) -0.0048(16)
C2 0.040(2) 0.0319(19) 0.0292(18) -0.0005(16) 0.0039(17) -0.0006(17)
C3 0.045(3) 0.038(2) 0.036(2) -0.0035(18) 0.0029(19) 0.0095(19)
C4 0.035(2) 0.055(3) 0.036(2) -0.004(2) 0.0053(18) 0.002(2)
C5 0.038(2) 0.040(2) 0.0266(19) 0.0023(17) 0.0055(17) -0.0057(18)
C6 0.034(2) 0.037(2) 0.0169(16) 0.0015(15) 0.0017(15) -0.0041(16)
C7 0.039(2) 0.0327(18) 0.0193(17) 0.0010(15) 0.0001(16) -0.0008(17)
C8 0.049(3) 0.035(2) 0.0238(18) 0.0045(16) 0.0020(17) -0.0108(18)
C9 0.053(3) 0.031(2) 0.029(2) 0.0087(16) 0.0004(19) 0.0008(19)
C10 0.046(3) 0.036(2) 0.031(2) 0.0054(17) -0.0019(18) 0.0073(18)
C11 0.035(2) 0.038(2) 0.0253(17) -0.0010(17) -0.0004(15) 0.0034(18)
C12 0.031(2) 0.0309(19) 0.0154(15) -0.0014(14) -0.0015(14) -0.0002(16)
C13 0.026(2) 0.0269(17) 0.0227(17) 0.0011(15) 0.0023(14) -0.0008(15)
C14 0.033(2) 0.0303(18) 0.0221(17) 0.0008(15) 0.0019(15) -0.0025(16)
C15 0.034(2) 0.0293(18) 0.0208(17) 0.0013(15) 0.0038(15) -0.0066(16)
C16 0.041(2) 0.0303(19) 0.0282(18) 0.0069(16) 0.0033(17) -0.0010(16)
C17 0.043(3) 0.041(2) 0.0247(19) 0.0038(17) -0.0058(17) -0.0091(19)
C18 0.050(3) 0.038(2) 0.0193(17) -0.0021(16) 0.0031(17) -0.0108(19)
C19 0.040(2) 0.034(2) 0.0243(18) 0.0003(16) 0.0065(16) -0.0056(17)
C20 0.044(2) 0.0235(17) 0.0265(18) -0.0092(15) -0.0010(17) -0.0060(16)
C21 0.043(3) 0.032(2) 0.035(2) -0.0030(17) 0.0065(18) -0.0061(18)
C22 0.038(3) 0.044(2) 0.048(2) -0.010(2) 0.009(2) -0.0074(19)
C23 0.029(2) 0.048(2) 0.063(3) -0.015(2) -0.004(2) 0.0022(19)
C24 0.045(3) 0.048(2) 0.037(2) -0.0067(19) -0.009(2) 0.000(2)
C25 0.039(3) 0.046(2) 0.031(2) -0.0078(18) 0.0020(18) -0.0019(19)
C26 0.031(2) 0.0280(18) 0.0323(19) -0.0025(16) 0.0063(16) -0.0025(15)
C27 0.038(2) 0.032(2) 0.041(2) 0.0042(18) 0.0067(18) -0.0007(17)
C28 0.050(3) 0.028(2) 0.057(3) 0.0055(19) 0.015(2) -0.0066(18)
C29 0.053(3) 0.034(2) 0.067(3) -0.014(2) 0.013(2) -0.005(2)
C30 0.047(3) 0.051(3) 0.048(2) -0.020(2) 0.011(2) -0.008(2)
C31 0.039(2) 0.040(2) 0.035(2) -0.0042(18) 0.0040(17) -0.0055(18)
O41 0.0385(16) 0.0341(13) 0.0279(13) -0.0056(11) 0.0018(11) 0.0026(11)
C42 0.043(3) 0.041(2) 0.032(2) -0.0041(18) -0.0026(18) 0.0034(18)
C43 0.067(3) 0.056(3) 0.041(2) -0.012(2) -0.002(2) 0.010(2)
C44 0.057(3) 0.062(3) 0.044(2) -0.013(2) 0.004(2) 0.016(2)
C45 0.040(3) 0.045(2) 0.040(2) -0.0030(19) -0.0074(19) 0.0117(19)
C51 0.037(2) 0.0301(19) 0.0280(18) 0.0002(16) -0.0097(16) 0.0027(16)
C52 0.029(2) 0.0382(19) 0.0282(19) -0.0005(17) -0.0020(16) -0.0028(17)
C53 0.033(2) 0.0316(19) 0.0307(19) -0.0006(16) -0.0065(16) -0.0039(16)
C54 0.068(3) 0.036(2) 0.047(2) 0.0080(19) -0.005(2) 0.009(2)
C55 0.050(3) 0.047(2) 0.057(3) 0.005(2) 0.004(2) 0.015(2)
C56 0.057(3) 0.066(3) 0.037(2) 0.004(2) -0.003(2) 0.023(2)
C57 0.080(4) 0.065(3) 0.079(3) -0.005(3) 0.023(3) -0.033(3)
C58 0.067(3) 0.056(3) 0.059(3) -0.010(2) -0.009(2) -0.018(2)
C59 0.059(3) 0.032(2) 0.091(3) 0.009(2) -0.009(3) -0.002(2)

loop_
_atom_type_symbol
_atom_type_description
_atom_type_scat_dispersion_real
_atom_type_scat_dispersion_imag
_atom_type_scat_source
C C 0.0033 0.0016 'International Tables Vol C Tables 4.2.6.8 and 6.1.1.4'
H H 0.0000 0.0000 'International Tables Vol C Tables 4.2.6.8 and 6.1.1.4'
O O 0.0106 0.0060 'International Tables Vol C Tables 4.2.6.8 and 6.1.1.4'
Si Si 0.0817 0.0704 'International Tables Vol C Tables 4.2.6.8 and 6.1.1.4'
Nd Nd -0.1943 3.0179 'International Tables Vol C Tables 4.2.6.8 and 6.1.1.4'

loop_
_geom_angle_atom_site_label_1
_geom_angle_atom_site_label_2
_geom_angle_atom_site_label_3
_geom_angle
O41 Nd1 C51 116.06(9)
O41 Nd1 C16 121.80(9)
C51 Nd1 C16 88.10(11)
O41 Nd1 C15 110.23(9)
C51 Nd1 C15 117.44(10)
C16 Nd1 C15 30.51(10)
O41 Nd1 C12 100.50(9)
C51 Nd1 C12 131.17(10)
C16 Nd1 C12 99.53(10)
C15 Nd1 C12 73.99(10)
O41 Nd1 C19 80.03(9)
C51 Nd1 C19 133.03(11)
C16 Nd1 C19 49.72(11)
C15 Nd1 C19 30.38(10)
C12 Nd1 C19 82.18(10)
O41 Nd1 C13 125.85(9)
C51 Nd1 C13 116.66(10)
C16 Nd1 C13 71.39(10)
C15 Nd1 C13 52.36(9)
C12 Nd1 C13 30.71(9)
C19 Nd1 C13 73.34(10)
O41 Nd1 C17 97.03(9)
C51 Nd1 C17 84.31(11)
C16 Nd1 C17 29.91(10)
C15 Nd1 C17 49.73(10)
C12 Nd1 C17 123.67(10)
C19 Nd1 C17 49.04(11)
C13 Nd1 C17 99.50(10)
O41 Nd1 C52 88.93(9)
C51 Nd1 C52 30.35(10)
C16 Nd1 C52 115.06(10)
C15 Nd1 C52 145.56(10)
C12 Nd1 C52 132.00(10)
C19 Nd1 C52 145.67(10)
C13 Nd1 C52 136.45(10)
C17 Nd1 C52 101.21(11)
O41 Nd1 C18 72.92(9)
C51 Nd1 C18 109.17(11)
C16 Nd1 C18 48.90(11)
C15 Nd1 C18 49.54(10)
C12 Nd1 C18 111.90(10)
C19 Nd1 C18 29.83(10)
C13 Nd1 C18 100.50(10)
C17 Nd1 C18 29.02(10)
C52 Nd1 C18 115.85(10)
O41 Nd1 C1 148.37(8)
C51 Nd1 C1 88.31(10)
C16 Nd1 C1 76.12(10)
C15 Nd1 C1 70.99(10)
C12 Nd1 C1 48.44(10)
C19 Nd1 C1 98.33(10)
C13 Nd1 C1 29.41(9)
C17 Nd1 C1 105.64(10)
C52 Nd1 C1 107.52(10)
C18 Nd1 C1 119.82(10)
O41 Nd1 C53 79.03(9)
C51 Nd1 C53 54.05(10)
C16 Nd1 C53 142.02(10)
C15 Nd1 C53 170.33(10)
C12 Nd1 C53 107.71(10)
C19 Nd1 C53 158.16(10)
C13 Nd1 C53 124.86(10)
C17 Nd1 C53 128.12(10)
C52 Nd1 C53 28.03(9)
C18 Nd1 C53 134.64(10)
C1 Nd1 C53 102.74(10)
C51 Si1 C55 109.28(18)
C51 Si1 C54 110.23(17)
C55 Si1 C54 108.85(19)
C51 Si1 C56 110.73(17)
C55 Si1 C56 106.56(19)
C54 Si1 C56 111.1(2)
C53 Si2 C59 112.71(18)
C53 Si2 C57 107.99(19)
C59 Si2 C57 108.3(2)
C53 Si2 C58 110.90(18)
C59 Si2 C58 109.6(2)
C57 Si2 C58 107.1(2)
C13 C1 C2 133.2(3)
C13 C1 C6 109.7(3)
C2 C1 C6 117.1(3)
C13 C1 Nd1 69.47(18)
C2 C1 Nd1 115.3(2)
C6 C1 Nd1 81.44(19)
C3 C2 C1 120.1(3)
C3 C2 H2 119.9
C1 C2 H2 119.9
C2 C3 C4 121.7(4)
C2 C3 H3 119.2
C4 C3 H3 119.2
C5 C4 C3 120.3(4)
C5 C4 H4 119.9
C3 C4 H4 119.9
C4 C5 C6 119.9(4)
C4 C5 H5 120.0
C6 C5 H5 120.0
C5 C6 C7 132.2(3)
C5 C6 C1 120.8(3)
C7 C6 C1 107.0(3)
C5 C6 Nd1 123.0(2)
C7 C6 Nd1 71.99(18)
C1 C6 Nd1 70.21(17)
C8 C7 C6 131.6(3)
C8 C7 C12 120.9(3)
C6 C7 C12 107.4(3)
C8 C7 Nd1 115.4(2)
C6 C7 Nd1 80.05(18)
C12 C7 Nd1 67.18(17)
C9 C8 C7 119.7(3)
C9 C8 H8 120.1
C7 C8 H8 120.1
C8 C9 C10 120.2(3)
C8 C9 H9 119.9
C10 C9 H9 119.9
C11 C10 C9 121.9(4)
C11 C10 H10 119.0
C9 C10 H10 119.0
C10 C11 C12 120.2(3)
C10 C11 H11 119.9
C12 C11 H11 119.9
C11 C12 C13 133.3(3)
C11 C12 C7 116.9(3)
C13 C12 C7 109.5(3)
C11 C12 Nd1 104.2(2)
C13 C12 Nd1 75.33(17)
C7 C12 Nd1 83.36(19)
C1 C13 C12 106.3(3)
C1 C13 C14 126.2(3)
C12 C13 C14 126.5(3)
C1 C13 Nd1 81.12(19)
C12 C13 Nd1 73.96(17)
C14 C13 Nd1 102.19(19)
C20 C14 C13 114.4(3)
C20 C14 C15 112.6(3)
C13 C14 C15 102.0(3)
C20 C14 C26 103.2(3)
C13 C14 C26 112.2(3)
C15 C14 C26 112.9(3)
C16 C15 C19 106.6(3)
C16 C15 C14 126.1(3)
C19 C15 C14 125.4(3)
C16 C15 Nd1 74.44(19)
C19 C15 Nd1 75.57(19)
C14 C15 Nd1 103.21(19)
C17 C16 C15 108.7(3)
C17 C16 Nd1 77.9(2)
C15 C16 Nd1 75.05(19)
C17 C16 H16 125.6
C15 C16 H16 125.6
Nd1 C16 H16 113.7
C18 C17 C16 108.2(3)
C18 C17 Nd1 76.3(2)
C16 C17 Nd1 72.19(19)
C18 C17 H17 125.9
C16 C17 H17 125.9
Nd1 C17 H17 117.5
C17 C18 C19 108.3(3)
C17 C18 Nd1 74.7(2)
C19 C18 Nd1 72.51(19)
C17 C18 H18 125.9
C19 C18 H18 125.9
Nd1 C18 H18 118.8
C18 C19 C15 108.2(3)
C18 C19 Nd1 77.7(2)
C15 C19 Nd1 74.05(19)
C18 C19 H19 125.9
C15 C19 H19 125.9
Nd1 C19 H19 114.6
C25 C20 C21 117.0(4)
C25 C20 C14 122.2(3)
C21 C20 C14 120.6(3)
C22 C21 C20 121.4(4)
C22 C21 H21 119.3
C20 C21 H21 119.3
C21 C22 C23 120.6(4)
C21 C22 H22 119.7
C23 C22 H22 119.7
C24 C23 C22 118.9(4)
C24 C23 H23 120.5
C22 C23 H23 120.5
C23 C24 C25 120.2(4)
C23 C24 H24 119.9
C25 C24 H24 119.9
C24 C25 C20 121.8(4)
C24 C25 H25 119.1
C20 C25 H25 119.1
C27 C26 C31 117.9(3)
C27 C26 C14 122.7(3)
C31 C26 C14 119.2(3)
C28 C27 C26 121.0(3)
C28 C27 H27 119.5
C26 C27 H27 119.5
C29 C28 C27 120.6(4)
C29 C28 H28 119.7
C27 C28 H28 119.7
C28 C29 C30 119.3(4)
C28 C29 H29 120.3
C30 C29 H29 120.3
C29 C30 C31 120.7(4)
C29 C30 H30 119.6
C31 C30 H30 119.6
C30 C31 C26 120.5(4)
C30 C31 H31 119.7
C26 C31 H31 119.7
C42 O41 C45 108.8(2)
C42 O41 Nd1 116.03(19)
C45 O41 Nd1 130.7(2)
O41 C42 C43 105.5(3)
O41 C42 H42A 110.6
C43 C42 H42A 110.6
O41 C42 H42B 110.6
C43 C42 H42B 110.6
H42A C42 H42B 108.8
C44 C43 C42 102.8(3)
C44 C43 H43A 111.2
C42 C43 H43A 111.2
C44 C43 H43B 111.2
C42 C43 H43B 111.2
H43A C43 H43B 109.1
C43 C44 C45 103.7(3)
C43 C44 H44A 111.0
C45 C44 H44A 111.0
C43 C44 H44B 111.0
C45 C44 H44B 111.0
H44A C44 H44B 109.0
O41 C45 C44 104.9(3)
O41 C45 H45A 110.8
C44 C45 H45A 110.8
O41 C45 H45B 110.8
C44 C45 H45B 110.8
H45A C45 H45B 108.8
C52 C51 Si1 120.9(3)
C52 C51 Nd1 80.2(2)
Si1 C51 Nd1 134.66(18)
C52 C51 H51 119.5
Si1 C51 H51 119.5
Nd1 C51 H51 57.3
C53 C52 C51 128.8(3)
C53 C52 Nd1 81.2(2)
C51 C52 Nd1 69.5(2)
C53 C52 H52 115.6
C51 C52 H52 115.6
Nd1 C52 H52 125.7
C52 C53 Si2 125.8(3)
C52 C53 Nd1 70.8(2)
Si2 C53 Nd1 137.94(17)
C52 C53 H53 117.1
Si2 C53 H53 117.1
Nd1 C53 H53 63.0
Si1 C54 H54A 109.5
Si1 C54 H54B 109.5
H54A C54 H54B 109.5
Si1 C54 H54C 109.5
H54A C54 H54C 109.5
H54B C54 H54C 109.5
Si1 C55 H55A 109.5
Si1 C55 H55B 109.5
H55A C55 H55B 109.5
Si1 C55 H55C 109.5
H55A C55 H55C 109.5
H55B C55 H55C 109.5
Si1 C56 H56A 109.5
Si1 C56 H56B 109.5
H56A C56 H56B 109.5
Si1 C56 H56C 109.5
H56A C56 H56C 109.5
H56B C56 H56C 109.5
Si2 C57 H57A 109.5
Si2 C57 H57B 109.5
H57A C57 H57B 109.5
Si2 C57 H57C 109.5
H57A C57 H57C 109.5
H57B C57 H57C 109.5
Si2 C58 H58A 109.5
Si2 C58 H58B 109.5
H58A C58 H58B 109.5
Si2 C58 H58C 109.5
H58A C58 H58C 109.5
H58B C58 H58C 109.5
Si2 C59 H59A 109.5
Si2 C59 H59B 109.5
H59A C59 H59B 109.5
Si2 C59 H59C 109.5
H59A C59 H59C 109.5
H59B C59 H59C 109.5

loop_
_geom_bond_atom_site_label_1
_geom_bond_atom_site_label_2
_geom_bond_distance
Nd1 O41 2.500(2)
Nd1 C51 2.623(3)
Nd1 C16 2.686(3)
Nd1 C15 2.694(3)
Nd1 C12 2.701(3)
Nd1 C19 2.713(3)
Nd1 C13 2.719(3)
Nd1 C17 2.758(3)
Nd1 C52 2.759(3)
Nd1 C18 2.779(3)
Nd1 C1 2.868(3)
Nd1 C53 2.887(3)
Si1 C51 1.832(3)
Si1 C55 1.865(4)
Si1 C54 1.866(4)
Si1 C56 1.878(4)
Si2 C53 1.843(3)
Si2 C59 1.860(4)
Si2 C57 1.868(4)
Si2 C58 1.875(4)
C1 C13 1.426(5)
C1 C2 1.427(5)
C1 C6 1.448(5)
C2 C3 1.367(5)
C2 H2 0.9500
C3 C4 1.411(5)
C3 H3 0.9500
C4 C5 1.366(5)
C4 H4 0.9500
C5 C6 1.401(5)
C5 H5 0.9500
C6 C7 1.435(5)
C7 C8 1.410(5)
C7 C12 1.441(5)
C8 C9 1.366(5)
C8 H8 0.9500
C9 C10 1.402(5)
C9 H9 0.9500
C10 C11 1.371(5)
C10 H10 0.9500
C11 C12 1.427(5)
C11 H11 0.9500
C12 C13 1.435(4)
C13 C14 1.536(4)
C14 C20 1.525(5)
C14 C15 1.538(4)
C14 C26 1.545(4)
C15 C16 1.415(5)
C15 C19 1.417(5)
C16 C17 1.407(5)
C16 H16 0.9500
C17 C18 1.387(5)
C17 H17 0.9500
C18 C19 1.415(5)
C18 H18 0.9500
C19 H19 0.9500
C20 C25 1.397(5)
C20 C21 1.400(5)
C21 C22 1.379(5)
C21 H21 0.9500
C22 C23 1.391(5)
C22 H22 0.9500
C23 C24 1.383(5)
C23 H23 0.9500
C24 C25 1.385(5)
C24 H24 0.9500
C25 H25 0.9500
C26 C27 1.392(4)
C26 C31 1.399(4)
C27 C28 1.389(5)
C27 H27 0.9500
C28 C29 1.372(5)
C28 H28 0.9500
C29 C30 1.381(5)
C29 H29 0.9500
C30 C31 1.388(5)
C30 H30 0.9500
C31 H31 0.9500
O41 C42 1.458(4)
O41 C45 1.464(4)
C42 C43 1.506(5)
C42 H42A 0.9900
C42 H42B 0.9900
C43 C44 1.488(5)
C43 H43A 0.9900
C43 H43B 0.9900
C44 C45 1.507(5)
C44 H44A 0.9900
C44 H44B 0.9900
C45 H45A 0.9900
C45 H45B 0.9900
C51 C52 1.415(5)
C51 H51 0.9500
C52 C53 1.373(5)
C52 H52 0.9500
C53 H53 0.9500
C54 H54A 0.9800
C54 H54B 0.9800
C54 H54C 0.9800
C55 H55A 0.9800
C55 H55B 0.9800
C55 H55C 0.9800
C56 H56A 0.9800
C56 H56B 0.9800
C56 H56C 0.9800
C57 H57A 0.9800
C57 H57B 0.9800
C57 H57C 0.9800
C58 H58A 0.9800
C58 H58B 0.9800
C58 H58C 0.9800
C59 H59A 0.9800
C59 H59B 0.9800
C59 H59C 0.9800

loop_
_geom_torsion_atom_site_label_1
_geom_torsion_atom_site_label_2
_geom_torsion_atom_site_label_3
_geom_torsion_atom_site_label_4
_geom_torsion
C13 C1 C2 C3 178.7(3)
C6 C1 C2 C3 -3.0(5)
Nd1 C1 C2 C3 -96.3(3)
C1 C2 C3 C4 1.0(5)
C2 C3 C4 C5 1.1(6)
C3 C4 C5 C6 -0.9(5)
C4 C5 C6 C7 179.2(3)
C4 C5 C6 C1 -1.3(5)
C4 C5 C6 Nd1 83.9(4)
C13 C1 C6 C5 -178.1(3)
C2 C1 C6 C5 3.3(5)
Nd1 C1 C6 C5 117.4(3)
C13 C1 C6 C7 1.5(4)
C2 C1 C6 C7 -177.1(3)
Nd1 C1 C6 C7 -63.0(2)
C13 C1 C6 Nd1 64.5(2)
C2 C1 C6 Nd1 -114.1(3)
C5 C6 C7 C8 -3.3(6)
C1 C6 C7 C8 177.1(3)
Nd1 C6 C7 C8 115.3(4)
C5 C6 C7 C12 179.3(3)
C1 C6 C7 C12 -0.3(4)
Nd1 C6 C7 C12 -62.1(2)
C5 C6 C7 Nd1 -118.6(4)
C1 C6 C7 Nd1 61.8(2)
C6 C7 C8 C9 -175.4(3)
C12 C7 C8 C9 1.6(5)
Nd1 C7 C8 C9 -75.9(4)
C7 C8 C9 C10 1.9(5)
C8 C9 C10 C11 -2.7(5)
C9 C10 C11 C12 -0.2(5)
C10 C11 C12 C13 176.3(3)
C10 C11 C12 C7 3.6(5)
C10 C11 C12 Nd1 93.3(3)
C8 C7 C12 C11 -4.4(5)
C6 C7 C12 C11 173.4(3)
Nd1 C7 C12 C11 102.5(3)
C8 C7 C12 C13 -178.8(3)
C6 C7 C12 C13 -1.0(4)
Nd1 C7 C12 C13 -71.8(2)
C8 C7 C12 Nd1 -106.9(3)
C6 C7 C12 Nd1 70.8(2)
C2 C1 C13 C12 176.2(3)
C6 C1 C13 C12 -2.1(4)
Nd1 C1 C13 C12 70.3(2)
C2 C1 C13 C14 7.3(6)
C6 C1 C13 C14 -171.0(3)
Nd1 C1 C13 C14 -98.7(3)
C2 C1 C13 Nd1 105.9(4)
C6 C1 C13 Nd1 -72.4(2)
C11 C12 C13 C1 -171.2(3)
C7 C12 C13 C1 1.9(4)
Nd1 C12 C13 C1 -75.4(2)
C11 C12 C13 C14 -2.3(6)
C7 C12 C13 C14 170.8(3)
Nd1 C12 C13 C14 93.5(3)
C11 C12 C13 Nd1 -95.8(4)
C7 C12 C13 Nd1 77.3(2)
C1 C13 C14 C20 -154.9(3)
C12 C13 C14 C20 38.3(4)
Nd1 C13 C14 C20 117.2(2)
C1 C13 C14 C15 83.2(4)
C12 C13 C14 C15 -83.5(4)
Nd1 C13 C14 C15 -4.6(3)
C1 C13 C14 C26 -37.9(4)
C12 C13 C14 C26 155.4(3)
Nd1 C13 C14 C26 -125.7(2)
C20 C14 C15 C16 161.3(3)
C13 C14 C15 C16 -75.6(4)
C26 C14 C15 C16 45.0(5)
C20 C14 C15 C19 -36.9(4)
C13 C14 C15 C19 86.2(4)
C26 C14 C15 C19 -153.2(3)
C20 C14 C15 Nd1 -118.4(2)
C13 C14 C15 Nd1 4.7(3)
C26 C14 C15 Nd1 125.2(2)
C19 C15 C16 C17 2.0(4)
C14 C15 C16 C17 166.6(3)
Nd1 C15 C16 C17 71.4(2)
C19 C15 C16 Nd1 -69.3(2)
C14 C15 C16 Nd1 95.2(3)
C15 C16 C17 C18 -1.0(4)
Nd1 C16 C17 C18 68.5(3)
C15 C16 C17 Nd1 -69.4(2)
C16 C17 C18 C19 -0.5(4)
Nd1 C17 C18 C19 65.2(2)
C16 C17 C18 Nd1 -65.7(2)
C17 C18 C19 C15 1.7(4)
Nd1 C18 C19 C15 68.4(2)
C17 C18 C19 Nd1 -66.7(3)
C16 C15 C19 C18 -2.3(4)
C14 C15 C19 C18 -167.0(3)
Nd1 C15 C19 C18 -70.9(2)
C16 C15 C19 Nd1 68.6(2)
C14 C15 C19 Nd1 -96.1(3)
C13 C14 C20 C25 32.9(4)
C15 C14 C20 C25 148.7(3)
C26 C14 C20 C25 -89.2(4)
C13 C14 C20 C21 -152.8(3)
C15 C14 C20 C21 -37.0(4)
C26 C14 C20 C21 85.0(3)
C25 C20 C21 C22 -0.2(5)
C14 C20 C21 C22 -174.7(3)
C20 C21 C22 C23 -0.8(5)
C21 C22 C23 C24 1.3(6)
C22 C23 C24 C25 -0.9(6)
C23 C24 C25 C20 -0.1(6)
C21 C20 C25 C24 0.7(5)
C14 C20 C25 C24 175.1(3)
C20 C14 C26 C27 -97.7(4)
C13 C14 C26 C27 138.6(3)
C15 C14 C26 C27 24.0(5)
C20 C14 C26 C31 76.9(4)
C13 C14 C26 C31 -46.8(4)
C15 C14 C26 C31 -161.4(3)
C31 C26 C27 C28 2.6(5)
C14 C26 C27 C28 177.3(3)
C26 C27 C28 C29 -1.9(6)
C27 C28 C29 C30 0.0(6)
C28 C29 C30 C31 1.1(6)
C29 C30 C31 C26 -0.3(6)
C27 C26 C31 C30 -1.5(5)
C14 C26 C31 C30 -176.4(3)
C45 O41 C42 C43 -12.5(4)
Nd1 O41 C42 C43 -171.3(2)
O41 C42 C43 C44 31.2(4)
C42 C43 C44 C45 -37.7(4)
C42 O41 C45 C44 -11.1(4)
Nd1 O41 C45 C44 143.6(3)
C43 C44 C45 O41 30.5(4)
C55 Si1 C51 C52 -68.2(3)
C54 Si1 C51 C52 172.2(3)
C56 Si1 C51 C52 48.9(4)
C55 Si1 C51 Nd1 -176.4(2)
C54 Si1 C51 Nd1 64.1(3)
C56 Si1 C51 Nd1 -59.3(3)
Si1 C51 C52 C53 164.0(3)
Nd1 C51 C52 C53 -59.3(4)
Si1 C51 C52 Nd1 -136.7(3)
C51 C52 C53 Si2 -169.5(3)
Nd1 C52 C53 Si2 135.9(3)
C51 C52 C53 Nd1 54.6(4)
C59 Si2 C53 C52 -129.8(3)
C57 Si2 C53 C52 110.7(4)
C58 Si2 C53 C52 -6.4(4)
C59 Si2 C53 Nd1 -28.6(3)
C57 Si2 C53 Nd1 -148.1(3)
C58 Si2 C53 Nd1 94.8(3)

loop_
_platon_squeeze_void_nr
_platon_squeeze_void_average_x
_platon_squeeze_void_average_y
_platon_squeeze_void_average_z
_platon_squeeze_void_volume
_platon_squeeze_void_count_electrons
_platon_squeeze_void_content
1 0.000 -0.002 -0.004 1689 234 ' '
